data_4001227
loop_
_publ_author_name
'Hector, Andrew L.'
'Levason, William'
'Reid, Gillian'
'Reid, Stuart D.'
'Webster, Michael'

_publ_section_title
;
 Evaluation of Group 4 Metal Bis-cyclopentadienyl Complexes with
 Selenolate and Tellurolate Ligands for CVD of ME2Films (E = Se or Te)
;
_journal_issue 15
_journal_name_full 'Chemistry of Materials'
_journal_page_first 5100
_journal_paper_doi 10.1021/cm800802g
_journal_volume 20
_journal_year 2008
_chemical_formula_moiety 'C22 H26 O Se2 Zr2'
_chemical_formula_sum 'C22 H26 O Se2 Zr2'
_chemical_formula_weight 646.79
_chemical_name_systematic
; 
 mu-oxido-bis{bis(eta5-cyclopentadienyl)(methylselenolato)zirconium(IV)}
;
_space_group_IT_number 2
_symmetry_cell_setting triclinic
_symmetry_Int_Tables_number 2
_symmetry_space_group_name_Hall '-P 1'
_symmetry_space_group_name_H-M 'P -1'
_atom_sites_solution_hydrogens geom
_atom_sites_solution_primary direct
_atom_sites_solution_secondary difmap
_audit_creation_date 2007-07-23
_audit_creation_method 'SHELXL-97 + hand edit'
_cell_angle_alpha 69.034(10)
_cell_angle_beta 86.054(10)
_cell_angle_gamma 68.558(10)
_cell_formula_units_Z 2
_cell_length_a 8.2833(10)
_cell_length_b 10.763(2)
_cell_length_c 13.944(3)
_cell_measurement_reflns_used 6218
_cell_measurement_temperature 120(2)
_cell_measurement_theta_max 30.03
_cell_measurement_theta_min 1.0
_cell_volume 1077.8(4)
_computing_structure_refinement 'SHELXL-97 (Sheldrick, 1997)'
_computing_structure_solution 'SHELXS-97 (Sheldrick, 1997)'
_diffrn_ambient_temperature 120(2)
_diffrn_measured_fraction_theta_full 0.994
_diffrn_measured_fraction_theta_max 0.994
_diffrn_measurement_device_type 'area detector, Nonius Kappa ccd'
_diffrn_measurement_method '\f and \w scans'
_diffrn_radiation_monochromator graphite
_diffrn_radiation_source 'Nonius rotating anode'
_diffrn_radiation_type MoK\a
_diffrn_radiation_wavelength 0.71073
_diffrn_reflns_av_R_equivalents 0.0403
_diffrn_reflns_av_sigmaI/netI 0.0338
_diffrn_reflns_limit_h_max 11
_diffrn_reflns_limit_h_min -11
_diffrn_reflns_limit_k_max 15
_diffrn_reflns_limit_k_min -15
_diffrn_reflns_limit_l_max 19
_diffrn_reflns_limit_l_min -19
_diffrn_reflns_number 28777
_diffrn_reflns_theta_full 30.09
_diffrn_reflns_theta_max 30.09
_diffrn_reflns_theta_min 1.57
_diffrn_standards_decay_% 0
_diffrn_standards_number 0
_exptl_absorpt_coefficient_mu 4.354
_exptl_absorpt_correction_T_max 1.0000
_exptl_absorpt_correction_T_min 0.3953
_exptl_absorpt_correction_type multi-scan
_exptl_absorpt_process_details 'G.M. Sheldrick, (2003). SADABS. Version 2.10. Bruker AXS Inc.'
_exptl_crystal_colour 'pale yellow'
_exptl_crystal_density_diffrn 1.993
_exptl_crystal_density_method 'not measured'
_exptl_crystal_description block
_exptl_crystal_F_000 628
_exptl_crystal_size_max 0.90
_exptl_crystal_size_mid 0.30
_exptl_crystal_size_min 0.20
_refine_diff_density_max 0.670
_refine_diff_density_min -0.995
_refine_diff_density_rms 0.132
_refine_ls_extinction_method none
_refine_ls_goodness_of_fit_ref 1.011
_refine_ls_hydrogen_treatment noref
_refine_ls_matrix_type full
_refine_ls_number_parameters 244
_refine_ls_number_reflns 6312
_refine_ls_number_restraints 0
_refine_ls_restrained_S_all 1.011
_refine_ls_R_factor_all 0.0352
_refine_ls_R_factor_gt 0.0274
_refine_ls_shift/su_max 0.001
_refine_ls_shift/su_mean 0.000
_refine_ls_structure_factor_coef Fsqd
_refine_ls_weighting_details 'w=1/[\s^2^(Fo^2^)+(0.0358P)^2^+1.2077P] where P=(Fo^2^+2Fc^2^)/3'
_refine_ls_weighting_scheme calc
_refine_ls_wR_factor_gt 0.0662
_refine_ls_wR_factor_ref 0.0693
_reflns_number_gt 5533
_reflns_number_total 6312
_reflns_threshold_expression I>2sigma(I)
_cod_data_source_file cm800802g-file002.cif
_cod_data_source_block 06sdr006
_cod_original_cell_volume 1077.7(3)
_cod_database_code 4001227

loop_
_symmetry_equiv_pos_as_xyz
'x, y, z'
'-x, -y, -z'

loop_
_atom_site_label
_atom_site_type_symbol
_atom_site_fract_x
_atom_site_fract_y
_atom_site_fract_z
_atom_site_U_iso_or_equiv
_atom_site_adp_type
_atom_site_occupancy
_atom_site_symmetry_multiplicity
_atom_site_calc_flag
_atom_site_refinement_flags
Zr1 Zr 0.29999(3) 1.20075(2) 0.146779(16) 0.00898(5) Uani 1 1 d .
Zr2 Zr 0.53666(3) 0.81872(2) 0.351346(16) 0.00908(5) Uani 1 1 d .
Se1 Se 0.09815(3) 1.33415(3) 0.264409(18) 0.01489(6) Uani 1 1 d .
Se2 Se 0.49980(3) 0.66051(3) 0.250493(18) 0.01409(6) Uani 1 1 d .
O1 O 0.4285(2) 1.01242(17) 0.25052(12) 0.0128(3) Uani 1 1 d .
C1 C 0.0848(3) 1.0946(3) 0.12263(19) 0.0171(5) Uani 1 1 d .
H1 H 0.0350 1.0343 0.1793 0.020 Uiso 1 1 calc R
C2 C 0.0042(3) 1.2437(3) 0.06984(18) 0.0171(5) Uani 1 1 d .
H2 H -0.1111 1.3063 0.0835 0.021 Uiso 1 1 calc R
C3 C 0.1032(3) 1.2847(3) -0.01390(18) 0.0174(5) Uani 1 1 d .
H3 H 0.0690 1.3808 -0.0700 0.021 Uiso 1 1 calc R
C4 C 0.2451(3) 1.1603(3) -0.01277(18) 0.0174(5) Uani 1 1 d .
H4 H 0.3265 1.1542 -0.0687 0.021 Uiso 1 1 calc R
C5 C 0.2328(3) 1.0425(3) 0.07068(19) 0.0174(5) Uani 1 1 d .
H5 H 0.3039 0.9396 0.0838 0.021 Uiso 1 1 calc R
C6 C 0.5523(4) 1.2489(3) 0.0553(2) 0.0251(6) Uani 1 1 d .
H6 H 0.6308 1.1927 0.0155 0.030 Uiso 1 1 calc R
C7 C 0.5871(3) 1.2311(3) 0.1583(2) 0.0220(5) Uani 1 1 d .
H7 H 0.6922 1.1579 0.2040 0.026 Uiso 1 1 calc R
C8 C 0.4623(3) 1.3441(3) 0.18046(19) 0.0158(5) Uani 1 1 d .
H8 H 0.4624 1.3647 0.2449 0.019 Uiso 1 1 calc R
C9 C 0.3514(3) 1.4357(3) 0.09005(19) 0.0168(5) Uani 1 1 d .
H9 H 0.2603 1.5318 0.0802 0.020 Uiso 1 1 calc R
C10 C 0.4082(4) 1.3784(3) 0.0128(2) 0.0228(6) Uani 1 1 d .
H10 H 0.3661 1.4272 -0.0616 0.027 Uiso 1 1 calc R
C11 C -0.0857(3) 1.2556(3) 0.3112(2) 0.0245(6) Uani 1 1 d .
H11A H -0.1604 1.3042 0.3545 0.037 Uiso 1 1 calc R
H11B H -0.0328 1.1530 0.3510 0.037 Uiso 1 1 calc R
H11C H -0.1555 1.2704 0.2513 0.037 Uiso 1 1 calc R
C12 C 0.4528(3) 0.8388(3) 0.52427(18) 0.0165(5) Uani 1 1 d .
H12 H 0.5131 0.8697 0.5660 0.020 Uiso 1 1 calc R
C13 C 0.4826(3) 0.6948(3) 0.53682(18) 0.0176(5) Uani 1 1 d .
H13 H 0.5684 0.6076 0.5882 0.021 Uiso 1 1 calc R
C14 C 0.3532(3) 0.6966(3) 0.47626(19) 0.0185(5) Uani 1 1 d .
H14 H 0.3323 0.6106 0.4766 0.022 Uiso 1 1 calc R
C15 C 0.2431(3) 0.8405(3) 0.42547(18) 0.0172(5) Uani 1 1 d .
H15 H 0.1308 0.8729 0.3850 0.021 Uiso 1 1 calc R
C16 C 0.3032(3) 0.9276(3) 0.45682(18) 0.0157(5) Uani 1 1 d .
H16 H 0.2408 1.0321 0.4421 0.019 Uiso 1 1 calc R
C17 C 0.8470(3) 0.6353(3) 0.3992(2) 0.0194(5) Uani 1 1 d .
H17 H 0.8799 0.5303 0.4378 0.023 Uiso 1 1 calc R
C18 C 0.8309(3) 0.7382(3) 0.4430(2) 0.0213(5) Uani 1 1 d .
H18 H 0.8528 0.7184 0.5176 0.026 Uiso 1 1 calc R
C19 C 0.8049(3) 0.8699(3) 0.3617(2) 0.0178(5) Uani 1 1 d .
H19 H 0.8077 0.9579 0.3695 0.021 Uiso 1 1 calc R
C20 C 0.8102(3) 0.8466(3) 0.26749(19) 0.0154(5) Uani 1 1 d .
H20 H 0.8141 0.9163 0.1978 0.019 Uiso 1 1 calc R
C21 C 0.8342(3) 0.7024(3) 0.29069(19) 0.0162(5) Uani 1 1 d .
H21 H 0.8559 0.6527 0.2400 0.019 Uiso 1 1 calc R
C22 C 0.2538(3) 0.6836(3) 0.2445(2) 0.0207(5) Uani 1 1 d .
H22A H 0.2386 0.6260 0.2076 0.031 Uiso 1 1 calc R
H22B H 0.1830 0.7845 0.2083 0.031 Uiso 1 1 calc R
H22C H 0.2170 0.6520 0.3146 0.031 Uiso 1 1 calc R

loop_
_atom_site_aniso_label
_atom_site_aniso_U_11
_atom_site_aniso_U_22
_atom_site_aniso_U_33
_atom_site_aniso_U_23
_atom_site_aniso_U_13
_atom_site_aniso_U_12
Zr1 0.00956(10) 0.00798(10) 0.00869(10) -0.00248(8) 0.00095(7) -0.00298(8)
Zr2 0.00941(10) 0.00809(11) 0.00849(10) -0.00277(8) 0.00016(7) -0.00195(8)
Se1 0.01580(11) 0.01407(12) 0.01415(11) -0.00716(9) 0.00400(8) -0.00321(9)
Se2 0.01571(11) 0.01311(12) 0.01528(11) -0.00771(9) 0.00191(8) -0.00490(9)
O1 0.0113(7) 0.0116(8) 0.0121(7) -0.0015(6) -0.0006(6) -0.0028(6)
C1 0.0182(11) 0.0204(12) 0.0159(11) -0.0049(10) -0.0003(9) -0.0119(10)
C2 0.0122(10) 0.0219(13) 0.0152(11) -0.0049(10) -0.0037(8) -0.0049(9)
C3 0.0189(11) 0.0176(12) 0.0128(11) -0.0018(9) -0.0047(9) -0.0062(10)
C4 0.0191(11) 0.0221(13) 0.0129(11) -0.0076(10) 0.0004(9) -0.0082(10)
C5 0.0218(12) 0.0130(12) 0.0197(12) -0.0083(10) -0.0043(9) -0.0056(10)
C6 0.0257(13) 0.0285(15) 0.0376(16) -0.0228(13) 0.0214(12) -0.0208(12)
C7 0.0130(11) 0.0168(13) 0.0374(15) -0.0086(11) 0.0020(10) -0.0080(10)
C8 0.0191(11) 0.0150(12) 0.0168(11) -0.0048(9) 0.0017(9) -0.0109(10)
C9 0.0196(11) 0.0120(11) 0.0202(12) -0.0039(9) 0.0013(9) -0.0091(10)
C10 0.0368(15) 0.0272(14) 0.0132(11) -0.0046(10) 0.0067(10) -0.0249(13)
C11 0.0199(12) 0.0336(16) 0.0206(12) -0.0092(11) 0.0076(10) -0.0119(12)
C12 0.0213(12) 0.0171(12) 0.0112(10) -0.0060(9) 0.0027(9) -0.0066(10)
C13 0.0248(12) 0.0142(12) 0.0093(10) -0.0024(9) 0.0053(9) -0.0046(10)
C14 0.0255(13) 0.0179(12) 0.0155(11) -0.0066(9) 0.0098(9) -0.0125(11)
C15 0.0146(11) 0.0242(13) 0.0144(11) -0.0088(10) 0.0068(8) -0.0079(10)
C16 0.0159(11) 0.0162(12) 0.0122(10) -0.0059(9) 0.0060(8) -0.0027(9)
C17 0.0116(10) 0.0170(12) 0.0211(12) -0.0040(10) -0.0039(9) 0.0021(9)
C18 0.0114(10) 0.0323(15) 0.0165(11) -0.0087(11) -0.0033(9) -0.0034(10)
C19 0.0123(10) 0.0219(13) 0.0242(12) -0.0132(10) 0.0009(9) -0.0069(10)
C20 0.0086(10) 0.0180(12) 0.0178(11) -0.0052(9) 0.0015(8) -0.0041(9)
C21 0.0104(10) 0.0182(12) 0.0197(11) -0.0096(10) 0.0022(8) -0.0024(9)
C22 0.0182(12) 0.0181(13) 0.0288(13) -0.0108(11) 0.0011(10) -0.0075(10)

loop_
_atom_type_symbol
_atom_type_description
_atom_type_scat_dispersion_real
_atom_type_scat_dispersion_imag
_atom_type_scat_source
C C 0.0033 0.0016 'International Tables Vol C Tables 4.2.6.8 and 6.1.1.4'
H H 0.0000 0.0000 'International Tables Vol C Tables 4.2.6.8 and 6.1.1.4'
Se Se -0.0929 2.2259 'International Tables Vol C Tables 4.2.6.8 and 6.1.1.4'
Zr Zr -2.9673 0.5597 'International Tables Vol C Tables 4.2.6.8 and 6.1.1.4'
O O 0.0106 0.0060 'International Tables Vol C Tables 4.2.6.8 and 6.1.1.4'

loop_
_geom_angle_atom_site_label_1
_geom_angle_atom_site_label_2
_geom_angle_atom_site_label_3
_geom_angle
O1 Zr1 C6 98.31(9)
O1 Zr1 C4 107.31(8)
C6 Zr1 C4 83.16(9)
O1 Zr1 C5 80.41(8)
C6 Zr1 C5 104.92(9)
C4 Zr1 C5 32.50(8)
O1 Zr1 C10 130.66(8)
C6 Zr1 C10 32.75(10)
C4 Zr1 C10 79.63(9)
C5 Zr1 C10 111.03(9)
O1 Zr1 C1 87.04(8)
C6 Zr1 C1 135.75(9)
C4 Zr1 C1 53.72(8)
C5 Zr1 C1 32.46(8)
C10 Zr1 C1 128.82(8)
O1 Zr1 C7 81.15(8)
C6 Zr1 C7 32.62(10)
C4 Zr1 C7 114.70(9)
C5 Zr1 C7 128.49(9)
C10 Zr1 C7 53.56(9)
C1 Zr1 C7 159.89(9)
O1 Zr1 C3 134.09(8)
C6 Zr1 C3 96.42(9)
C4 Zr1 C3 32.57(8)
C5 Zr1 C3 53.77(8)
C10 Zr1 C3 76.14(9)
C1 Zr1 C3 53.50(8)
C7 Zr1 C3 127.66(9)
O1 Zr1 C9 130.81(7)
C6 Zr1 C9 53.64(9)
C4 Zr1 C9 107.73(8)
C5 Zr1 C9 140.23(8)
C10 Zr1 C9 31.94(8)
C1 Zr1 C9 141.97(8)
C7 Zr1 C9 53.12(8)
C3 Zr1 C9 92.33(8)
O1 Zr1 C8 98.99(7)
C6 Zr1 C8 53.63(8)
C4 Zr1 C8 132.25(8)
C5 Zr1 C8 158.42(8)
C10 Zr1 C8 53.30(8)
C1 Zr1 C8 168.26(8)
C7 Zr1 C8 31.82(8)
C3 Zr1 C8 124.38(8)
C9 Zr1 C8 32.26(8)
O1 Zr1 C2 118.57(8)
C6 Zr1 C2 128.54(9)
C4 Zr1 C2 53.57(8)
C5 Zr1 C2 53.57(8)
C10 Zr1 C2 104.87(9)
C1 Zr1 C2 32.23(8)
C7 Zr1 C2 158.41(9)
C3 Zr1 C2 32.13(8)
C9 Zr1 C2 109.87(8)
C8 Zr1 C2 138.98(8)
O1 Zr1 Se1 101.14(5)
C6 Zr1 Se1 127.34(6)
C4 Zr1 Se1 134.31(6)
C5 Zr1 Se1 126.30(6)
C10 Zr1 Se1 107.58(7)
C1 Zr1 Se1 93.86(6)
C7 Zr1 Se1 104.31(7)
C3 Zr1 Se1 103.71(6)
C9 Zr1 Se1 77.11(6)
C8 Zr1 Se1 75.15(6)
C2 Zr1 Se1 81.58(6)
O1 Zr2 C19 89.12(8)
O1 Zr2 C12 105.34(8)
C19 Zr2 C12 91.75(8)
O1 Zr2 C18 121.19(8)
C19 Zr2 C18 32.61(9)
C12 Zr2 C18 78.21(8)
O1 Zr2 C15 88.76(8)
C19 Zr2 C15 143.03(8)
C12 Zr2 C15 53.54(8)
C18 Zr2 C15 129.42(8)
O1 Zr2 C16 80.13(7)
C19 Zr2 C16 111.41(8)
C12 Zr2 C16 32.27(8)
C18 Zr2 C16 108.44(8)
C15 Zr2 C16 32.18(8)
O1 Zr2 C20 81.94(7)
C19 Zr2 C20 32.62(8)
C12 Zr2 C20 124.35(8)
C18 Zr2 C20 53.63(8)
C15 Zr2 C20 169.46(8)
C16 Zr2 C20 139.78(8)
O1 Zr2 C13 133.58(8)
C19 Zr2 C13 105.47(9)
C12 Zr2 C13 32.62(8)
C18 Zr2 C13 78.33(9)
C15 Zr2 C13 53.37(8)
C16 Zr2 C13 53.47(8)
C20 Zr2 C13 131.82(8)
O1 Zr2 C14 120.72(8)
C19 Zr2 C14 137.28(9)
C12 Zr2 C14 53.37(8)
C18 Zr2 C14 108.11(9)
C15 Zr2 C14 32.27(9)
C16 Zr2 C14 53.19(8)
C20 Zr2 C14 157.34(8)
C13 Zr2 C14 31.86(8)
O1 Zr2 C17 135.15(8)
C19 Zr2 C17 53.63(9)
C12 Zr2 C17 100.34(8)
C18 Zr2 C17 32.13(9)
C15 Zr2 C17 135.79(8)
C16 Zr2 C17 132.56(8)
C20 Zr2 C17 53.22(8)
C13 Zr2 C17 84.99(8)
C14 Zr2 C17 104.12(9)
O1 Zr2 C21 107.72(7)
C19 Zr2 C21 53.58(8)
C12 Zr2 C21 130.53(8)
C18 Zr2 C21 53.31(8)
C15 Zr2 C21 158.43(8)
C16 Zr2 C21 161.73(8)
C20 Zr2 C21 31.97(8)
C13 Zr2 C21 116.46(8)
C14 Zr2 C21 128.29(8)
C17 Zr2 C21 32.11(8)
O1 Zr2 Se2 101.60(5)
C19 Zr2 Se2 125.18(6)
C12 Zr2 Se2 134.22(6)
C18 Zr2 Se2 117.21(7)
C15 Zr2 Se2 91.32(6)
C16 Zr2 Se2 123.35(6)
C20 Zr2 Se2 95.38(6)
C13 Zr2 Se2 104.64(6)
C14 Zr2 Se2 81.09(6)
C17 Zr2 Se2 85.09(6)
C21 Zr2 Se2 72.12(6)
C11 Se1 Zr1 109.05(9)
C22 Se2 Zr2 108.70(8)
Zr2 O1 Zr1 173.92(9)
C2 C1 C5 108.2(2)
C2 C1 Zr1 74.67(14)
C5 C1 Zr1 73.48(14)
C2 C1 H1 125.5
C5 C1 H1 125.5
Zr1 C1 H1 125.5
C3 C2 C1 108.1(2)
C3 C2 Zr1 73.37(14)
C1 C2 Zr1 73.10(13)
C3 C2 H2 125.7
C1 C2 H2 125.7
Zr1 C2 H2 125.7
C2 C3 C4 107.8(2)
C2 C3 Zr1 74.51(14)
C4 C3 Zr1 72.59(14)
C2 C3 H3 125.8
C4 C3 H3 125.8
Zr1 C3 H3 125.8
C5 C4 C3 108.3(2)
C5 C4 Zr1 74.37(14)
C3 C4 Zr1 74.84(14)
C5 C4 H4 125.4
C3 C4 H4 125.4
Zr1 C4 H4 125.4
C4 C5 C1 107.6(2)
C4 C5 Zr1 73.13(14)
C1 C5 Zr1 74.06(14)
C4 C5 H5 125.8
C1 C5 H5 125.8
Zr1 C5 H5 125.8
C7 C6 C10 107.6(2)
C7 C6 Zr1 75.45(14)
C10 C6 Zr1 75.16(14)
C7 C6 H6 125.5
C10 C6 H6 125.5
Zr1 C6 H6 125.5
C8 C7 C6 108.3(2)
C8 C7 Zr1 74.75(14)
C6 C7 Zr1 71.93(14)
C8 C7 H7 125.6
C6 C7 H7 125.6
Zr1 C7 H7 125.6
C7 C8 C9 107.9(2)
C7 C8 Zr1 73.43(14)
C9 C8 Zr1 73.76(14)
C7 C8 H8 125.7
C9 C8 H8 125.7
Zr1 C8 H8 125.7
C10 C9 C8 108.2(2)
C10 C9 Zr1 73.27(14)
C8 C9 Zr1 73.99(14)
C10 C9 H9 125.6
C8 C9 H9 125.6
Zr1 C9 H9 125.6
C9 C10 C6 107.9(2)
C9 C10 Zr1 74.79(14)
C6 C10 Zr1 72.09(14)
C9 C10 H10 125.8
C6 C10 H10 125.8
Zr1 C10 H10 125.8
Se1 C11 H11A 109.5
Se1 C11 H11B 109.5
H11A C11 H11B 109.5
Se1 C11 H11C 109.5
H11A C11 H11C 109.5
H11B C11 H11C 109.5
C16 C12 C13 107.8(2)
C16 C12 Zr2 74.50(13)
C13 C12 Zr2 74.46(13)
C16 C12 H12 125.6
C13 C12 H12 125.6
Zr2 C12 H12 125.6
C14 C13 C12 107.8(2)
C14 C13 Zr2 74.47(14)
C12 C13 Zr2 72.93(13)
C14 C13 H13 125.8
C12 C13 H13 125.8
Zr2 C13 H13 125.8
C13 C14 C15 108.4(2)
C13 C14 Zr2 73.67(14)
C15 C14 Zr2 73.25(13)
C13 C14 H14 125.6
C15 C14 H14 125.6
Zr2 C14 H14 125.6
C16 C15 C14 107.8(2)
C16 C15 Zr2 74.00(13)
C14 C15 Zr2 74.48(14)
C16 C15 H15 125.7
C14 C15 H15 125.7
Zr2 C15 H15 125.7
C15 C16 C12 108.2(2)
C15 C16 Zr2 73.82(13)
C12 C16 Zr2 73.23(13)
C15 C16 H16 125.6
C12 C16 H16 125.6
Zr2 C16 H16 125.6
C18 C17 C21 108.1(2)
C18 C17 Zr2 73.03(14)
C21 C17 Zr2 74.22(13)
C18 C17 H17 125.6
C21 C17 H17 125.6
Zr2 C17 H17 125.6
C17 C18 C19 107.9(2)
C17 C18 Zr2 74.84(14)
C19 C18 Zr2 72.46(14)
C17 C18 H18 125.7
C19 C18 H18 125.7
Zr2 C18 H18 125.7
C18 C19 C20 108.0(2)
C18 C19 Zr2 74.93(14)
C20 C19 Zr2 75.35(13)
C18 C19 H19 125.4
C20 C19 H19 125.4
Zr2 C19 H19 125.4
C21 C20 C19 107.9(2)
C21 C20 Zr2 74.76(13)
C19 C20 Zr2 72.03(13)
C21 C20 H20 125.8
C19 C20 H20 125.8
Zr2 C20 H20 125.8
C20 C21 C17 108.1(2)
C20 C21 Zr2 73.26(13)
C17 C21 Zr2 73.67(14)
C20 C21 H21 125.7
C17 C21 H21 125.7
Zr2 C21 H21 125.7
Se2 C22 H22A 109.5
Se2 C22 H22B 109.5
H22A C22 H22B 109.5
Se2 C22 H22C 109.5
H22A C22 H22C 109.5
H22B C22 H22C 109.5

loop_
_geom_bond_atom_site_label_1
_geom_bond_atom_site_label_2
_geom_bond_distance
Zr1 O1 1.9675(16)
Zr1 C6 2.493(2)
Zr1 C4 2.515(2)
Zr1 C5 2.531(2)
Zr1 C10 2.533(2)
Zr1 C1 2.538(2)
Zr1 C7 2.538(2)
Zr1 C3 2.544(2)
Zr1 C9 2.552(2)
Zr1 C8 2.555(2)
Zr1 C2 2.558(2)
Zr1 Se1 2.6645(5)
Zr2 O1 1.9585(16)
Zr2 C19 2.502(2)
Zr2 C12 2.525(2)
Zr2 C18 2.533(2)
Zr2 C15 2.539(2)
Zr2 C16 2.541(2)
Zr2 C20 2.544(2)
Zr2 C13 2.545(2)
Zr2 C14 2.555(2)
Zr2 C17 2.556(2)
Zr2 C21 2.564(2)
Zr2 Se2 2.6689(5)
Se1 C11 1.967(3)
Se2 C22 1.965(3)
C1 C2 1.415(4)
C1 C5 1.417(4)
C1 H1 1.0000
C2 C3 1.412(3)
C2 H2 1.0000
C3 C4 1.419(4)
C3 H3 1.0000
C4 C5 1.412(3)
C4 H4 1.0000
C5 H5 1.0000
C6 C7 1.414(4)
C6 C10 1.417(4)
C6 H6 1.0000
C7 C8 1.396(4)
C7 H7 1.0000
C8 C9 1.419(3)
C8 H8 1.0000
C9 C10 1.399(4)
C9 H9 1.0000
C10 H10 1.0000
C11 H11A 0.9800
C11 H11B 0.9800
C11 H11C 0.9800
C12 C16 1.408(3)
C12 C13 1.424(4)
C12 H12 1.0000
C13 C14 1.400(4)
C13 H13 1.0000
C14 C15 1.416(4)
C14 H14 1.0000
C15 C16 1.408(4)
C15 H15 1.0000
C16 H16 1.0000
C17 C18 1.409(4)
C17 C21 1.416(4)
C17 H17 1.0000
C18 C19 1.414(4)
C18 H18 1.0000
C19 C20 1.418(3)
C19 H19 1.0000
C20 C21 1.407(4)
C20 H20 1.0000
C21 H21 1.0000
C22 H22A 0.9800
C22 H22B 0.9800
C22 H22C 0.9800
